data_8105227
loop_
_publ_author_name
'Wang, Xiaoxia'
'Zhang, Danyang'
'Zhuang, Pengyu'
'Zhang, Yao'
'Xu, Jiale'

_publ_section_title
;
 Crystal structure of
 3,10-bis(4-chlorophenyl)-6,12-dibenzyl-2,9-acetyl-6,12-diazapentacyclo[6.3.1.02,7.04,11.05,9]-dodecane,
 C40H36Cl2N2O2
;
_journal_issue 3
_journal_name_full 'Zeitschrift f\"ur Kristallographie - New Crystal Structures'
_journal_page_first 587
_journal_page_last 588
_journal_paper_doi 10.1515/ncrs-2019-0834
_journal_volume 235
_journal_year 2020
_chemical_formula_moiety 'C40 H36 Cl2 N2 O2'
_chemical_formula_sum 'C40 H36 Cl2 N2 O2'
_chemical_formula_weight 647.61
_space_group_crystal_system orthorhombic
_space_group_IT_number 61
_space_group_name_Hall '-P 2ac 2ab'
_space_group_name_H-M_alt 'P b c a'
_atom_sites_solution_hydrogens geom
_atom_sites_solution_primary dual
_cell_angle_alpha 90
_cell_angle_beta 90
_cell_angle_gamma 90
_cell_formula_units_Z 8
_cell_length_a 10.6137(2)
_cell_length_b 20.1559(4)
_cell_length_c 31.4991(5)
_cell_measurement_reflns_used 28826
_cell_measurement_temperature 128.15
_cell_measurement_theta_max 31.0070
_cell_measurement_theta_min 2.1060
_cell_volume 6738.6(2)
_computing_cell_refinement 'CrysAlisPro 1.171.39.46 (Rigaku OD, 2018)'
_computing_data_collection 'Crystalclear(Rigaku, 2008)'
_computing_data_reduction 'CrysAlisPro 1.171.39.46 (Rigaku OD, 2018)'
_computing_molecular_graphics 'Olex2 (Dolomanov et al., 2009)'
_computing_publication_material 'Olex2 (Dolomanov et al., 2009)'
_computing_structure_refinement 'ShelXL (Sheldrick, 2015)'
_computing_structure_solution 'ShelXT (Sheldrick, 2015)'
_diffrn_ambient_temperature 128.15
_diffrn_detector 'CCD plate'
_diffrn_measured_fraction_theta_full 0.999
_diffrn_measured_fraction_theta_max 0.999
_diffrn_measurement_details
;
List of Runs (angles in degrees, time in seconds):

  # Type    Start    End  Width  t~exp~   \w     \q     \k     \f   Frames
--------------------------------------------------------------------------
  1  \w   -120.00  60.00   0.50    5.00    --  -30.00  45.00   0.00  360
  2  \w   -120.00  60.00   0.50    5.00    --  -30.00  45.00  90.00  360
  3  \w   -120.00  60.00   0.50    5.00    --  -30.00  45.00 180.00  360
;
_diffrn_measurement_device 'abstract diffractometer'
_diffrn_measurement_device_type 'Rigaku Saturn 70'
_diffrn_measurement_method '\w scans'
_diffrn_orient_matrix_type 'CrysAlisPro convention (1999,Acta A55,543-557)'
_diffrn_orient_matrix_UB_11 -0.0375619000
_diffrn_orient_matrix_UB_12 -0.0137823000
_diffrn_orient_matrix_UB_13 0.0164040000
_diffrn_orient_matrix_UB_21 0.0160983000
_diffrn_orient_matrix_UB_22 -0.0323881000
_diffrn_orient_matrix_UB_23 -0.0069415000
_diffrn_orient_matrix_UB_31 0.0528970000
_diffrn_orient_matrix_UB_32 0.0001079000
_diffrn_orient_matrix_UB_33 0.0137595000
_diffrn_radiation_monochromator confocal
_diffrn_radiation_probe x-ray
_diffrn_radiation_type MoK\a
_diffrn_radiation_wavelength 0.71073
_diffrn_reflns_av_R_equivalents 0.0531
_diffrn_reflns_av_unetI/netI 0.0275
_diffrn_reflns_Laue_measured_fraction_full 0.999
_diffrn_reflns_Laue_measured_fraction_max 0.999
_diffrn_reflns_limit_h_max 13
_diffrn_reflns_limit_h_min -13
_diffrn_reflns_limit_k_max 26
_diffrn_reflns_limit_k_min -26
_diffrn_reflns_limit_l_max 41
_diffrn_reflns_limit_l_min -41
_diffrn_reflns_number 63720
_diffrn_reflns_point_group_measured_fraction_full 0.999
_diffrn_reflns_point_group_measured_fraction_max 0.999
_diffrn_reflns_theta_full 25.242
_diffrn_reflns_theta_max 27.878
_diffrn_reflns_theta_min 2.122
_diffrn_source 'rotating anode'
_diffrn_source_type 'Enhance (Mo) X-ray Source'
_exptl_absorpt_coefficient_mu 0.231
_exptl_absorpt_correction_T_max 1.00000
_exptl_absorpt_correction_T_min 0.69887
_exptl_absorpt_correction_type multi-scan
_exptl_absorpt_process_details
;
CrysAlisPro 1.171.39.46 (Rigaku Oxford Diffraction, 2018)
Empirical absorption correction using spherical harmonics,
 implemented in SCALE3 ABSPACK scaling algorithm.
;
_exptl_crystal_colour colourless
_exptl_crystal_colour_primary colourless
_exptl_crystal_density_diffrn 1.277
_exptl_crystal_description plate
_exptl_crystal_F_000 2720
_exptl_crystal_size_max 0.26
_exptl_crystal_size_mid 0.22
_exptl_crystal_size_min 0.12
_refine_diff_density_max 0.484
_refine_diff_density_min -0.518
_refine_diff_density_rms 0.045
_refine_ls_extinction_coef 0.0026(3)
_refine_ls_extinction_expression Fc^*^=kFc[1+0.001xFc^2^\l^3^/sin(2\q)]^-1/4^
_refine_ls_extinction_method 'SHELXL-2018/3 (Sheldrick 2018)'
_refine_ls_goodness_of_fit_ref 1.023
_refine_ls_hydrogen_treatment constr
_refine_ls_matrix_type full
_refine_ls_number_parameters 418
_refine_ls_number_reflns 8023
_refine_ls_number_restraints 0
_refine_ls_restrained_S_all 1.023
_refine_ls_R_factor_all 0.0613
_refine_ls_R_factor_gt 0.0471
_refine_ls_shift/su_max 0.002
_refine_ls_shift/su_mean 0.000
_refine_ls_structure_factor_coef Fsqd
_refine_ls_weighting_details 'w=1/[\s^2^(Fo^2^)+(0.0554P)^2^+3.2271P] where P=(Fo^2^+2Fc^2^)/3'
_refine_ls_weighting_scheme calc
_refine_ls_wR_factor_gt 0.1155
_refine_ls_wR_factor_ref 0.1242
_reflns_Friedel_coverage 0.000
_reflns_Friedel_fraction_full .
_reflns_Friedel_fraction_max .
_reflns_number_gt 6441
_reflns_number_total 8023
_reflns_threshold_expression 'I > 2\s(I)'
_cod_data_source_file suppl_ncrs-2019-0834_suppl.cif
_cod_data_source_block r20
_cod_database_code 8105227
_chemical_oxdiff_formula C40H40N2O2Cl2
_shelx_space_group_comment
;
The symmetry employed for this shelxl refinement is uniquely defined
by the following loop, which should always be used as a source of
symmetry information in preference to the above space-group names.
They are only intended as comments.
;
_reflns_odcompleteness_completeness 99.91
_reflns_odcompleteness_iscentric 1
_reflns_odcompleteness_theta 27.82
_olex2_refinement_description
;
1. Fixed Uiso
 At 1.2 times of:
  All C(H) groups, All C(H,H) groups
 At 1.5 times of:
  All C(H,H,H) groups
2.a Ternary CH refined with riding coordinates:
 C1(H1), C3(H3), C4(H4), C5(H5), C6(H6), C7(H7), C8(H8), C10(H10)
2.b Secondary CH2 refined with riding coordinates:
 C13(H13A,H13B), C28(H28A,H28B)
2.c Aromatic/amide H refined with riding coordinates:
 C15(H15), C16(H16), C17(H17), C18(H18), C19(H19), C21(H21), C22(H22),
 C24(H24), C25(H25), C30(H30), C31(H31), C32(H32), C33(H33), C34(H34), C36(H36),
  C37(H37), C39(H39), C40(H40)
2.d Idealised Me refined as rotating group:
 C12(H12A,H12B,H12C), C27(H27A,H27B,H27C)
;

loop_
_space_group_symop_operation_xyz
'x, y, z'
'-x+1/2, -y, z+1/2'
'-x, y+1/2, -z+1/2'
'x+1/2, -y+1/2, -z'
'-x, -y, -z'
'x-1/2, y, -z-1/2'
'x, -y-1/2, z-1/2'
'-x-1/2, y-1/2, z'

loop_
_atom_site_label
_atom_site_type_symbol
_atom_site_fract_x
_atom_site_fract_y
_atom_site_fract_z
_atom_site_U_iso_or_equiv
_atom_site_adp_type
_atom_site_occupancy
_atom_site_site_symmetry_order
_atom_site_calc_flag
_atom_site_refinement_flags_posn
_atom_site_refinement_flags_adp
_atom_site_refinement_flags_occupancy
_atom_site_disorder_assembly
_atom_site_disorder_group
Cl1 Cl 0.31601(6) 0.49102(3) 0.60455(2) 0.05303(16) Uani 1 1 d . . . . .
Cl2 Cl 0.51638(7) 0.10507(3) 0.19929(2) 0.0691(2) Uani 1 1 d . . . . .
O1 O 0.09769(12) 0.43931(7) 0.38769(4) 0.0436(3) Uani 1 1 d . . . . .
O2 O 0.22789(12) 0.12721(6) 0.41597(4) 0.0379(3) Uani 1 1 d . . . . .
N1 N 0.27112(12) 0.28898(6) 0.34125(4) 0.0242(3) Uani 1 1 d . . . . .
N2 N 0.26601(12) 0.29736(6) 0.45435(4) 0.0229(3) Uani 1 1 d . . . . .
C1 C 0.35522(14) 0.34214(7) 0.35541(4) 0.0235(3) Uani 1 1 d . . . . .
H1 H 0.374025 0.374601 0.332255 0.028 Uiso 1 1 calc R . . . .
C2 C 0.28879(14) 0.37615(7) 0.39489(4) 0.0232(3) Uani 1 1 d . . . . .
C3 C 0.40104(14) 0.39220(7) 0.42474(5) 0.0242(3) Uani 1 1 d . . . . .
H3 H 0.454712 0.425883 0.410032 0.029 Uiso 1 1 calc R . . . .
C4 C 0.47042(14) 0.32499(7) 0.42203(5) 0.0238(3) Uani 1 1 d . . . . .
H4 H 0.555432 0.326473 0.435685 0.029 Uiso 1 1 calc R . . . .
C5 C 0.47792(14) 0.31021(7) 0.37421(5) 0.0233(3) Uani 1 1 d . . . . .
H5 H 0.556350 0.328168 0.360890 0.028 Uiso 1 1 calc R . . . .
C6 C 0.23665(14) 0.25835(7) 0.38175(4) 0.0233(3) Uani 1 1 d . . . . .
H6 H 0.162758 0.227872 0.379008 0.028 Uiso 1 1 calc R . . . .
C7 C 0.21082(14) 0.31711(7) 0.41377(4) 0.0234(3) Uani 1 1 d . . . . .
H7 H 0.119104 0.327788 0.416251 0.028 Uiso 1 1 calc R . . . .
C8 C 0.38490(14) 0.26827(7) 0.44078(4) 0.0228(3) Uani 1 1 d . . . . .
H8 H 0.427617 0.243242 0.464114 0.027 Uiso 1 1 calc R . . . .
C9 C 0.35492(14) 0.22270(7) 0.40087(5) 0.0236(3) Uani 1 1 d . . . . .
C10 C 0.47151(14) 0.23378(7) 0.37259(5) 0.0249(3) Uani 1 1 d . . . . .
H10 H 0.545629 0.217114 0.389032 0.030 Uiso 1 1 calc R . . . .
C11 C 0.21000(16) 0.43588(8) 0.38144(5) 0.0298(3) Uani 1 1 d . . . . .
C12 C 0.2782(2) 0.49200(8) 0.35952(6) 0.0414(4) Uani 1 1 d . . . . .
H12A H 0.223535 0.511137 0.337626 0.062 Uiso 1 1 calc GR . . . .
H12B H 0.355342 0.475060 0.346333 0.062 Uiso 1 1 calc GR . . . .
H12C H 0.299812 0.526236 0.380373 0.062 Uiso 1 1 calc GR . . . .
C13 C 0.16150(15) 0.31213(8) 0.31707(5) 0.0281(3) Uani 1 1 d . . . . .
H13A H 0.114180 0.344767 0.334315 0.034 Uiso 1 1 calc R . . . .
H13B H 0.105002 0.274092 0.311338 0.034 Uiso 1 1 calc R . . . .
C14 C 0.19906(16) 0.34385(8) 0.27542(5) 0.0295(3) Uani 1 1 d . . . . .
C15 C 0.29696(17) 0.31754(9) 0.25138(5) 0.0348(4) Uani 1 1 d . . . . .
H15 H 0.343083 0.280575 0.261801 0.042 Uiso 1 1 calc R . . . .
C16 C 0.32786(19) 0.34484(11) 0.21225(6) 0.0459(5) Uani 1 1 d . . . . .
H16 H 0.394860 0.326362 0.196121 0.055 Uiso 1 1 calc R . . . .
C17 C 0.2622(2) 0.39843(12) 0.19667(6) 0.0568(6) Uani 1 1 d . . . . .
H17 H 0.283159 0.416579 0.169742 0.068 Uiso 1 1 calc R . . . .
C18 C 0.1657(2) 0.42571(12) 0.22034(7) 0.0571(6) Uani 1 1 d . . . . .
H18 H 0.120495 0.462849 0.209730 0.069 Uiso 1 1 calc R . . . .
C19 C 0.13445(19) 0.39884(10) 0.25988(6) 0.0428(4) Uani 1 1 d . . . . .
H19 H 0.068797 0.418190 0.276217 0.051 Uiso 1 1 calc R . . . .
C20 C 0.37536(15) 0.41796(7) 0.46944(5) 0.0267(3) Uani 1 1 d . . . . .
C21 C 0.46942(16) 0.41177(8) 0.50026(5) 0.0304(3) Uani 1 1 d . . . . .
H21 H 0.547134 0.391548 0.492748 0.037 Uiso 1 1 calc R . . . .
C22 C 0.45251(17) 0.43438(8) 0.54162(5) 0.0339(4) Uani 1 1 d . . . . .
H22 H 0.517133 0.429016 0.562206 0.041 Uiso 1 1 calc R . . . .
C23 C 0.34046(18) 0.46465(8) 0.55220(5) 0.0344(4) Uani 1 1 d . . . . .
C24 C 0.24626(18) 0.47344(9) 0.52232(5) 0.0369(4) Uani 1 1 d . . . . .
H24 H 0.170085 0.495239 0.529811 0.044 Uiso 1 1 calc R . . . .
C25 C 0.26424(17) 0.44999(8) 0.48115(5) 0.0337(4) Uani 1 1 d . . . . .
H25 H 0.199548 0.455956 0.460656 0.040 Uiso 1 1 calc R . . . .
C26 C 0.33294(16) 0.15103(8) 0.41424(5) 0.0287(3) Uani 1 1 d . . . . .
C27 C 0.44585(18) 0.10999(8) 0.42640(6) 0.0405(4) Uani 1 1 d . . . . .
H27A H 0.418090 0.070742 0.442200 0.061 Uiso 1 1 calc GR . . . .
H27B H 0.502365 0.136503 0.444226 0.061 Uiso 1 1 calc GR . . . .
H27C H 0.490599 0.096029 0.400698 0.061 Uiso 1 1 calc GR . . . .
C28 C 0.18358(15) 0.25528(8) 0.48044(5) 0.0275(3) Uani 1 1 d . . . . .
H28A H 0.162980 0.214119 0.464757 0.033 Uiso 1 1 calc R . . . .
H28B H 0.103887 0.279030 0.486422 0.033 Uiso 1 1 calc R . . . .
C29 C 0.24828(15) 0.23797(8) 0.52171(5) 0.0292(3) Uani 1 1 d . . . . .
C30 C 0.28849(16) 0.17357(9) 0.53017(6) 0.0370(4) Uani 1 1 d . . . . .
H30 H 0.275070 0.139549 0.509796 0.044 Uiso 1 1 calc R . . . .
C31 C 0.34817(18) 0.15882(12) 0.56830(7) 0.0494(5) Uani 1 1 d . . . . .
H31 H 0.375165 0.114769 0.573989 0.059 Uiso 1 1 calc R . . . .
C32 C 0.3681(2) 0.20793(14) 0.59773(6) 0.0566(6) Uani 1 1 d . . . . .
H32 H 0.408402 0.197587 0.623833 0.068 Uiso 1 1 calc R . . . .
C33 C 0.3297(2) 0.27276(13) 0.58969(6) 0.0515(5) Uani 1 1 d . . . . .
H33 H 0.344328 0.306606 0.610092 0.062 Uiso 1 1 calc R . . . .
C34 C 0.26970(17) 0.28771(10) 0.55148(5) 0.0380(4) Uani 1 1 d . . . . .
H34 H 0.243420 0.331875 0.545777 0.046 Uiso 1 1 calc R . . . .
C35 C 0.47750(15) 0.20055(8) 0.32929(5) 0.0272(3) Uani 1 1 d . . . . .
C36 C 0.38776(17) 0.15550(8) 0.31463(5) 0.0331(4) Uani 1 1 d . . . . .
H36 H 0.317015 0.145389 0.331934 0.040 Uiso 1 1 calc R . . . .
C37 C 0.39971(19) 0.12491(9) 0.27502(6) 0.0388(4) Uani 1 1 d . . . . .
H37 H 0.338235 0.094040 0.265512 0.047 Uiso 1 1 calc R . . . .
C38 C 0.5027(2) 0.14032(9) 0.24983(6) 0.0412(4) Uani 1 1 d . . . . .
C39 C 0.59368(19) 0.18402(9) 0.26371(6) 0.0416(4) Uani 1 1 d . . . . .
H39 H 0.664279 0.193973 0.246304 0.050 Uiso 1 1 calc R . . . .
C40 C 0.58122(17) 0.21340(9) 0.30339(6) 0.0357(4) Uani 1 1 d . . . . .
H40 H 0.644800 0.242907 0.313101 0.043 Uiso 1 1 calc R . . . .

loop_
_atom_site_aniso_label
_atom_site_aniso_U_11
_atom_site_aniso_U_22
_atom_site_aniso_U_33
_atom_site_aniso_U_23
_atom_site_aniso_U_13
_atom_site_aniso_U_12
Cl1 0.0620(3) 0.0653(3) 0.0318(2) -0.0150(2) 0.0043(2) 0.0010(3)
Cl2 0.0908(5) 0.0706(4) 0.0458(3) -0.0285(3) 0.0230(3) -0.0147(3)
O1 0.0356(7) 0.0429(7) 0.0523(8) 0.0113(6) -0.0024(6) 0.0121(6)
O2 0.0383(7) 0.0287(6) 0.0468(7) 0.0027(5) 0.0046(6) -0.0079(5)
N1 0.0235(6) 0.0275(6) 0.0215(6) 0.0016(5) -0.0024(5) -0.0028(5)
N2 0.0213(6) 0.0255(6) 0.0219(6) 0.0045(5) 0.0010(5) -0.0005(5)
C1 0.0253(8) 0.0237(7) 0.0215(6) 0.0029(5) 0.0008(6) -0.0019(6)
C2 0.0252(8) 0.0219(7) 0.0225(7) 0.0020(5) 0.0003(6) -0.0004(6)
C3 0.0248(8) 0.0227(7) 0.0249(7) 0.0012(5) 0.0000(6) -0.0033(6)
C4 0.0219(7) 0.0252(7) 0.0242(7) 0.0003(6) -0.0007(6) -0.0029(6)
C5 0.0216(7) 0.0251(7) 0.0234(7) 0.0011(5) 0.0020(6) -0.0020(6)
C6 0.0211(7) 0.0261(7) 0.0227(7) 0.0023(5) 0.0001(6) -0.0022(6)
C7 0.0219(7) 0.0257(7) 0.0225(7) 0.0027(5) -0.0007(6) 0.0002(6)
C8 0.0218(7) 0.0244(7) 0.0223(7) 0.0020(5) -0.0006(6) -0.0008(6)
C9 0.0235(7) 0.0238(7) 0.0234(7) 0.0019(5) 0.0003(6) -0.0014(6)
C10 0.0228(7) 0.0257(7) 0.0262(7) 0.0011(6) 0.0016(6) 0.0005(6)
C11 0.0371(9) 0.0278(8) 0.0244(7) -0.0003(6) -0.0042(6) 0.0032(7)
C12 0.0566(12) 0.0255(8) 0.0421(10) 0.0073(7) 0.0021(9) 0.0035(8)
C13 0.0256(8) 0.0354(8) 0.0233(7) 0.0010(6) -0.0020(6) -0.0001(6)
C14 0.0290(8) 0.0365(8) 0.0230(7) 0.0015(6) -0.0040(6) -0.0036(7)
C15 0.0324(9) 0.0465(10) 0.0254(7) -0.0003(7) -0.0021(7) -0.0016(8)
C16 0.0381(10) 0.0743(14) 0.0253(8) 0.0023(9) 0.0032(7) -0.0044(10)
C17 0.0549(13) 0.0823(16) 0.0331(10) 0.0240(10) 0.0002(9) -0.0077(12)
C18 0.0628(14) 0.0604(13) 0.0480(12) 0.0262(10) -0.0042(11) 0.0054(11)
C19 0.0438(11) 0.0452(10) 0.0394(10) 0.0088(8) 0.0007(8) 0.0052(9)
C20 0.0307(8) 0.0232(7) 0.0261(7) 0.0003(6) 0.0004(6) -0.0039(6)
C21 0.0308(9) 0.0299(8) 0.0307(8) -0.0026(6) -0.0013(7) -0.0015(7)
C22 0.0381(10) 0.0346(9) 0.0288(8) -0.0021(7) -0.0058(7) -0.0036(7)
C23 0.0452(10) 0.0331(8) 0.0248(7) -0.0050(6) 0.0022(7) -0.0041(7)
C24 0.0373(10) 0.0367(9) 0.0366(9) -0.0068(7) 0.0036(7) 0.0049(8)
C25 0.0354(9) 0.0333(9) 0.0324(8) -0.0030(7) -0.0036(7) 0.0030(7)
C26 0.0351(9) 0.0249(7) 0.0261(7) 0.0000(6) 0.0021(6) -0.0032(7)
C27 0.0432(11) 0.0271(8) 0.0512(11) 0.0078(8) -0.0024(8) 0.0030(8)
C28 0.0245(8) 0.0316(8) 0.0263(7) 0.0050(6) 0.0014(6) -0.0034(6)
C29 0.0227(8) 0.0384(9) 0.0264(7) 0.0088(6) 0.0046(6) -0.0033(7)
C30 0.0274(9) 0.0429(10) 0.0407(9) 0.0136(8) 0.0041(7) -0.0005(7)
C31 0.0320(10) 0.0653(13) 0.0509(12) 0.0300(10) 0.0022(9) 0.0032(9)
C32 0.0357(11) 0.1018(19) 0.0322(10) 0.0310(11) -0.0012(8) -0.0020(11)
C33 0.0431(12) 0.0836(16) 0.0277(9) 0.0001(10) 0.0012(8) -0.0112(11)
C34 0.0361(10) 0.0498(10) 0.0280(8) 0.0038(7) 0.0044(7) -0.0047(8)
C35 0.0294(8) 0.0247(7) 0.0276(7) 0.0005(6) 0.0023(6) 0.0024(6)
C36 0.0346(9) 0.0322(8) 0.0325(8) -0.0024(7) 0.0053(7) -0.0016(7)
C37 0.0446(11) 0.0359(9) 0.0358(9) -0.0082(7) 0.0011(8) -0.0036(8)
C38 0.0536(12) 0.0376(9) 0.0324(8) -0.0095(7) 0.0102(8) 0.0030(9)
C39 0.0436(11) 0.0407(10) 0.0406(10) -0.0052(8) 0.0166(8) -0.0013(8)
C40 0.0336(9) 0.0361(9) 0.0374(9) -0.0049(7) 0.0073(7) -0.0033(7)

loop_
_atom_type_symbol
_atom_type_description
_atom_type_scat_dispersion_real
_atom_type_scat_dispersion_imag
_atom_type_scat_source
C C 0.0033 0.0016 'International Tables Vol C Tables 4.2.6.8 and 6.1.1.4'
H H 0.0000 0.0000 'International Tables Vol C Tables 4.2.6.8 and 6.1.1.4'
Cl Cl 0.1484 0.1585 'International Tables Vol C Tables 4.2.6.8 and 6.1.1.4'
N N 0.0061 0.0033 'International Tables Vol C Tables 4.2.6.8 and 6.1.1.4'
O O 0.0106 0.0060 'International Tables Vol C Tables 4.2.6.8 and 6.1.1.4'

loop_
_geom_angle_atom_site_label_1
_geom_angle_atom_site_label_2
_geom_angle_atom_site_label_3
_geom_angle
_geom_angle_site_symmetry_1
_geom_angle_site_symmetry_3
C1 N1 C13 114.14(12) . .
C6 N1 C1 101.27(11) . .
C6 N1 C13 112.86(12) . .
C7 N2 C28 114.06(12) . .
C8 N2 C7 101.57(11) . .
C8 N2 C28 116.60(12) . .
N1 C1 H1 112.2 . .
N1 C1 C2 106.51(12) . .
N1 C1 C5 108.72(11) . .
C2 C1 H1 112.2 . .
C5 C1 H1 112.2 . .
C5 C1 C2 104.51(11) . .
C3 C2 C1 102.94(12) . .
C3 C2 C7 109.51(11) . .
C7 C2 C1 101.79(11) . .
C11 C2 C1 111.54(12) . .
C11 C2 C3 115.11(12) . .
C11 C2 C7 114.53(13) . .
C2 C3 H3 107.4 . .
C4 C3 C2 98.61(11) . .
C4 C3 H3 107.4 . .
C20 C3 C2 119.55(13) . .
C20 C3 H3 107.4 . .
C20 C3 C4 115.77(12) . .
C3 C4 H4 112.4 . .
C3 C4 C8 109.96(12) . .
C5 C4 C3 104.40(12) . .
C5 C4 H4 112.4 . .
C5 C4 C8 104.87(11) . .
C8 C4 H4 112.4 . .
C1 C5 H5 112.6 . .
C4 C5 C1 104.32(11) . .
C4 C5 H5 112.6 . .
C4 C5 C10 102.92(11) . .
C10 C5 C1 111.13(12) . .
C10 C5 H5 112.6 . .
N1 C6 H6 112.3 . .
N1 C6 C7 106.47(11) . .
N1 C6 C9 109.16(12) . .
C7 C6 H6 112.3 . .
C9 C6 H6 112.3 . .
C9 C6 C7 103.75(11) . .
N2 C7 C2 109.09(12) . .
N2 C7 C6 106.54(11) . .
N2 C7 H7 112.4 . .
C2 C7 C6 103.62(11) . .
C2 C7 H7 112.4 . .
C6 C7 H7 112.4 . .
N2 C8 C4 108.50(11) . .
N2 C8 H8 112.4 . .
N2 C8 C9 106.94(12) . .
C4 C8 H8 112.4 . .
C4 C8 C9 103.79(11) . .
C9 C8 H8 112.4 . .
C6 C9 C8 101.50(11) . .
C10 C9 C6 110.77(11) . .
C10 C9 C8 102.28(11) . .
C26 C9 C6 114.75(13) . .
C26 C9 C8 111.11(12) . .
C26 C9 C10 114.87(13) . .
C5 C10 H10 106.5 . .
C9 C10 C5 99.27(11) . .
C9 C10 H10 106.5 . .
C35 C10 C5 117.88(12) . .
C35 C10 C9 119.22(13) . .
C35 C10 H10 106.5 . .
O1 C11 C2 122.66(15) . .
O1 C11 C12 120.23(15) . .
C12 C11 C2 117.10(15) . .
C11 C12 H12A 109.5 . .
C11 C12 H12B 109.5 . .
C11 C12 H12C 109.5 . .
H12A C12 H12B 109.5 . .
H12A C12 H12C 109.5 . .
H12B C12 H12C 109.5 . .
N1 C13 H13A 109.2 . .
N1 C13 H13B 109.2 . .
N1 C13 C14 112.07(13) . .
H13A C13 H13B 107.9 . .
C14 C13 H13A 109.2 . .
C14 C13 H13B 109.2 . .
C15 C14 C13 120.53(15) . .
C15 C14 C19 118.68(16) . .
C19 C14 C13 120.77(15) . .
C14 C15 H15 119.7 . .
C16 C15 C14 120.57(17) . .
C16 C15 H15 119.7 . .
C15 C16 H16 119.7 . .
C17 C16 C15 120.53(19) . .
C17 C16 H16 119.7 . .
C16 C17 H17 120.1 . .
C16 C17 C18 119.70(18) . .
C18 C17 H17 120.1 . .
C17 C18 H18 119.9 . .
C17 C18 C19 120.2(2) . .
C19 C18 H18 119.9 . .
C14 C19 C18 120.31(19) . .
C14 C19 H19 119.8 . .
C18 C19 H19 119.8 . .
C21 C20 C3 118.88(14) . .
C25 C20 C3 123.57(14) . .
C25 C20 C21 117.50(14) . .
C20 C21 H21 119.0 . .
C22 C21 C20 121.91(16) . .
C22 C21 H21 119.0 . .
C21 C22 H22 120.6 . .
C23 C22 C21 118.87(16) . .
C23 C22 H22 120.6 . .
C22 C23 Cl1 119.34(14) . .
C22 C23 C24 121.03(15) . .
C24 C23 Cl1 119.62(14) . .
C23 C24 H24 120.3 . .
C23 C24 C25 119.37(16) . .
C25 C24 H24 120.3 . .
C20 C25 H25 119.4 . .
C24 C25 C20 121.27(16) . .
C24 C25 H25 119.4 . .
O2 C26 C9 121.86(15) . .
O2 C26 C27 120.12(15) . .
C27 C26 C9 118.01(14) . .
C26 C27 H27A 109.5 . .
C26 C27 H27B 109.5 . .
C26 C27 H27C 109.5 . .
H27A C27 H27B 109.5 . .
H27A C27 H27C 109.5 . .
H27B C27 H27C 109.5 . .
N2 C28 H28A 109.6 . .
N2 C28 H28B 109.6 . .
N2 C28 C29 110.11(12) . .
H28A C28 H28B 108.2 . .
C29 C28 H28A 109.6 . .
C29 C28 H28B 109.6 . .
C30 C29 C28 121.29(15) . .
C34 C29 C28 119.19(15) . .
C34 C29 C30 119.52(16) . .
C29 C30 H30 119.8 . .
C31 C30 C29 120.30(19) . .
C31 C30 H30 119.8 . .
C30 C31 H31 120.0 . .
C32 C31 C30 120.0(2) . .
C32 C31 H31 120.0 . .
C31 C32 H32 119.7 . .
C31 C32 C33 120.60(18) . .
C33 C32 H32 119.7 . .
C32 C33 H33 120.2 . .
C32 C33 C34 119.6(2) . .
C34 C33 H33 120.2 . .
C29 C34 C33 120.03(19) . .
C29 C34 H34 120.0 . .
C33 C34 H34 120.0 . .
C36 C35 C10 123.73(14) . .
C40 C35 C10 118.42(14) . .
C40 C35 C36 117.79(15) . .
C35 C36 H36 119.3 . .
C35 C36 C37 121.40(16) . .
C37 C36 H36 119.3 . .
C36 C37 H37 120.5 . .
C38 C37 C36 118.93(17) . .
C38 C37 H37 120.5 . .
C37 C38 Cl2 119.69(15) . .
C39 C38 Cl2 119.35(15) . .
C39 C38 C37 120.95(16) . .
C38 C39 H39 120.3 . .
C38 C39 C40 119.42(17) . .
C40 C39 H39 120.3 . .
C35 C40 H40 119.3 . .
C39 C40 C35 121.49(17) . .
C39 C40 H40 119.3 . .

loop_
_geom_bond_atom_site_label_1
_geom_bond_atom_site_label_2
_geom_bond_distance
_geom_bond_site_symmetry_2
Cl1 C23 1.7516(16) .
Cl2 C38 1.7495(18) .
O1 C11 1.210(2) .
O2 C26 1.215(2) .
N1 C1 1.4642(19) .
N1 C6 1.4638(18) .
N1 C13 1.4668(19) .
N2 C7 1.4614(18) .
N2 C8 1.4555(19) .
N2 C28 1.4698(18) .
C1 H1 1.0000 .
C1 C2 1.585(2) .
C1 C5 1.569(2) .
C2 C3 1.552(2) .
C2 C7 1.567(2) .
C2 C11 1.526(2) .
C3 H3 1.0000 .
C3 C4 1.544(2) .
C3 C20 1.525(2) .
C4 H4 1.0000 .
C4 C5 1.537(2) .
C4 C8 1.575(2) .
C5 H5 1.0000 .
C5 C10 1.543(2) .
C6 H6 1.0000 .
C6 C7 1.579(2) .
C6 C9 1.567(2) .
C7 H7 1.0000 .
C8 H8 1.0000 .
C8 C9 1.589(2) .
C9 C10 1.541(2) .
C9 C26 1.523(2) .
C10 H10 1.0000 .
C10 C35 1.521(2) .
C11 C12 1.510(2) .
C12 H12A 0.9800 .
C12 H12B 0.9800 .
C12 H12C 0.9800 .
C13 H13A 0.9900 .
C13 H13B 0.9900 .
C13 C14 1.513(2) .
C14 C15 1.391(2) .
C14 C19 1.392(2) .
C15 H15 0.9500 .
C15 C16 1.389(2) .
C16 H16 0.9500 .
C16 C17 1.376(3) .
C17 H17 0.9500 .
C17 C18 1.381(3) .
C18 H18 0.9500 .
C18 C19 1.398(3) .
C19 H19 0.9500 .
C20 C21 1.398(2) .
C20 C25 1.394(2) .
C21 H21 0.9500 .
C21 C22 1.392(2) .
C22 H22 0.9500 .
C22 C23 1.378(3) .
C23 C24 1.385(3) .
C24 H24 0.9500 .
C24 C25 1.393(2) .
C25 H25 0.9500 .
C26 C27 1.506(2) .
C27 H27A 0.9800 .
C27 H27B 0.9800 .
C27 H27C 0.9800 .
C28 H28A 0.9900 .
C28 H28B 0.9900 .
C28 C29 1.511(2) .
C29 C30 1.392(2) .
C29 C34 1.391(2) .
C30 H30 0.9500 .
C30 C31 1.390(3) .
C31 H31 0.9500 .
C31 C32 1.373(3) .
C32 H32 0.9500 .
C32 C33 1.392(3) .
C33 H33 0.9500 .
C33 C34 1.395(3) .
C34 H34 0.9500 .
C35 C36 1.395(2) .
C35 C40 1.394(2) .
C36 H36 0.9500 .
C36 C37 1.397(2) .
C37 H37 0.9500 .
C37 C38 1.386(3) .
C38 C39 1.378(3) .
C39 H39 0.9500 .
C39 C40 1.389(2) .
C40 H40 0.9500 .

loop_
_geom_torsion_atom_site_label_1
_geom_torsion_atom_site_label_2
_geom_torsion_atom_site_label_3
_geom_torsion_atom_site_label_4
_geom_torsion
_geom_torsion_site_symmetry_1
_geom_torsion_site_symmetry_2
_geom_torsion_site_symmetry_3
_geom_torsion_site_symmetry_4
Cl1 C23 C24 C25 -177.46(14) . . . .
Cl2 C38 C39 C40 178.32(15) . . . .
N1 C1 C2 C3 142.53(11) . . . .
N1 C1 C2 C7 29.08(14) . . . .
N1 C1 C2 C11 -93.50(14) . . . .
N1 C1 C5 C4 -111.03(12) . . . .
N1 C1 C5 C10 -0.78(16) . . . .
N1 C6 C7 N2 -139.24(12) . . . .
N1 C6 C7 C2 -24.21(14) . . . .
N1 C6 C9 C8 110.90(12) . . . .
N1 C6 C9 C10 2.89(16) . . . .
N1 C6 C9 C26 -129.20(13) . . . .
N1 C13 C14 C15 38.8(2) . . . .
N1 C13 C14 C19 -142.80(16) . . . .
N2 C8 C9 C6 28.39(14) . . . .
N2 C8 C9 C10 142.89(11) . . . .
N2 C8 C9 C26 -94.06(14) . . . .
N2 C28 C29 C30 -110.73(16) . . . .
N2 C28 C29 C34 68.25(19) . . . .
C1 N1 C6 C7 42.55(14) . . . .
C1 N1 C6 C9 -68.87(14) . . . .
C1 N1 C13 C14 64.85(16) . . . .
C1 C2 C3 C4 -46.10(13) . . . .
C1 C2 C3 C20 -172.35(12) . . . .
C1 C2 C7 N2 110.45(12) . . . .
C1 C2 C7 C6 -2.74(14) . . . .
C1 C2 C11 O1 120.05(17) . . . .
C1 C2 C11 C12 -59.90(18) . . . .
C1 C5 C10 C9 -60.95(14) . . . .
C1 C5 C10 C35 69.28(17) . . . .
C2 C1 C5 C4 2.40(14) . . . .
C2 C1 C5 C10 112.65(13) . . . .
C2 C3 C4 C5 48.75(13) . . . .
C2 C3 C4 C8 -63.29(13) . . . .
C2 C3 C20 C21 159.21(14) . . . .
C2 C3 C20 C25 -23.4(2) . . . .
C3 C2 C7 N2 1.99(16) . . . .
C3 C2 C7 C6 -111.20(13) . . . .
C3 C2 C11 O1 -123.15(17) . . . .
C3 C2 C11 C12 56.90(18) . . . .
C3 C4 C5 C1 -31.93(14) . . . .
C3 C4 C5 C10 -148.05(12) . . . .
C3 C4 C8 N2 0.69(16) . . . .
C3 C4 C8 C9 114.18(12) . . . .
C3 C20 C21 C22 179.79(14) . . . .
C3 C20 C25 C24 -179.07(15) . . . .
C4 C3 C20 C21 41.51(19) . . . .
C4 C3 C20 C25 -141.09(15) . . . .
C4 C5 C10 C9 50.19(13) . . . .
C4 C5 C10 C35 -179.58(13) . . . .
C4 C8 C9 C6 -86.21(12) . . . .
C4 C8 C9 C10 28.29(14) . . . .
C4 C8 C9 C26 151.34(12) . . . .
C5 C1 C2 C3 27.54(14) . . . .
C5 C1 C2 C7 -85.91(13) . . . .
C5 C1 C2 C11 151.51(12) . . . .
C5 C4 C8 N2 -111.04(12) . . . .
C5 C4 C8 C9 2.45(14) . . . .
C5 C10 C35 C36 -125.95(16) . . . .
C5 C10 C35 C40 57.0(2) . . . .
C6 N1 C1 C2 -44.73(14) . . . .
C6 N1 C1 C5 67.38(13) . . . .
C6 N1 C13 C14 179.78(12) . . . .
C6 C9 C10 C5 59.59(14) . . . .
C6 C9 C10 C35 -69.77(17) . . . .
C6 C9 C26 O2 -10.8(2) . . . .
C6 C9 C26 C27 170.52(14) . . . .
C7 N2 C8 C4 67.31(13) . . . .
C7 N2 C8 C9 -44.08(13) . . . .
C7 N2 C28 C29 -179.57(13) . . . .
C7 C2 C3 C4 61.59(14) . . . .
C7 C2 C3 C20 -64.66(16) . . . .
C7 C2 C11 O1 5.1(2) . . . .
C7 C2 C11 C12 -174.84(13) . . . .
C7 C6 C9 C8 -2.31(13) . . . .
C7 C6 C9 C10 -110.32(13) . . . .
C7 C6 C9 C26 117.59(13) . . . .
C8 N2 C7 C2 -69.19(13) . . . .
C8 N2 C7 C6 42.08(14) . . . .
C8 N2 C28 C29 62.45(17) . . . .
C8 C4 C5 C1 83.72(13) . . . .
C8 C4 C5 C10 -32.41(14) . . . .
C8 C9 C10 C5 -47.91(13) . . . .
C8 C9 C10 C35 -177.27(12) . . . .
C8 C9 C26 O2 103.62(17) . . . .
C8 C9 C26 C27 -75.07(18) . . . .
C9 C6 C7 N2 -24.11(14) . . . .
C9 C6 C7 C2 90.92(12) . . . .
C9 C10 C35 C36 -5.6(2) . . . .
C9 C10 C35 C40 177.31(14) . . . .
C10 C9 C26 O2 -140.90(15) . . . .
C10 C9 C26 C27 40.41(19) . . . .
C10 C35 C36 C37 -178.12(16) . . . .
C10 C35 C40 C39 179.09(16) . . . .
C11 C2 C3 C4 -167.68(12) . . . .
C11 C2 C3 C20 66.07(17) . . . .
C11 C2 C7 N2 -129.05(13) . . . .
C11 C2 C7 C6 117.76(13) . . . .
C13 N1 C1 C2 76.84(14) . . . .
C13 N1 C1 C5 -171.05(12) . . . .
C13 N1 C6 C7 -79.91(14) . . . .
C13 N1 C6 C9 168.68(12) . . . .
C13 C14 C15 C16 177.14(16) . . . .
C13 C14 C19 C18 -176.74(19) . . . .
C14 C15 C16 C17 0.1(3) . . . .
C15 C14 C19 C18 1.7(3) . . . .
C15 C16 C17 C18 0.7(3) . . . .
C16 C17 C18 C19 -0.3(4) . . . .
C17 C18 C19 C14 -0.9(3) . . . .
C19 C14 C15 C16 -1.3(3) . . . .
C20 C3 C4 C5 177.57(12) . . . .
C20 C3 C4 C8 65.54(16) . . . .
C20 C21 C22 C23 -1.1(3) . . . .
C21 C20 C25 C24 -1.6(2) . . . .
C21 C22 C23 Cl1 178.03(13) . . . .
C21 C22 C23 C24 -0.8(3) . . . .
C22 C23 C24 C25 1.4(3) . . . .
C23 C24 C25 C20 -0.1(3) . . . .
C25 C20 C21 C22 2.2(2) . . . .
C26 C9 C10 C5 -168.38(12) . . . .
C26 C9 C10 C35 62.26(18) . . . .
C28 N2 C7 C2 164.52(12) . . . .
C28 N2 C7 C6 -84.21(14) . . . .
C28 N2 C8 C4 -168.09(12) . . . .
C28 N2 C8 C9 80.52(14) . . . .
C28 C29 C30 C31 179.79(15) . . . .
C28 C29 C34 C33 -179.75(16) . . . .
C29 C30 C31 C32 -0.2(3) . . . .
C30 C29 C34 C33 -0.7(3) . . . .
C30 C31 C32 C33 -0.4(3) . . . .
C31 C32 C33 C34 0.5(3) . . . .
C32 C33 C34 C29 0.1(3) . . . .
C34 C29 C30 C31 0.8(2) . . . .
C35 C36 C37 C38 -0.5(3) . . . .
C36 C35 C40 C39 1.9(3) . . . .
C36 C37 C38 Cl2 -177.54(14) . . . .
C36 C37 C38 C39 1.3(3) . . . .
C37 C38 C39 C40 -0.5(3) . . . .
C38 C39 C40 C35 -1.1(3) . . . .
C40 C35 C36 C37 -1.1(3) . . . .
